data_1536908
loop_
_publ_author_name
'Koskenlinna, M.'
'Niinisto, L.'
'Valkonen, J.'

_publ_section_title
;
 Manganese selenite dihydrate, Mn Se O3 (H2 O)2
;
_journal_name_full 'Crystal Structure Communications'
_journal_page_first 663
_journal_page_last 666
_journal_volume 5
_journal_year 1976
_chemical_formula_sum 'H4 Mn O5 Se'
_chemical_name_systematic 'Mn Se O3 (H2 O)2'
_space_group_IT_number 14
_symmetry_space_group_name_Hall '-P 2ybc'
_symmetry_space_group_name_H-M 'P 1 21/c 1'
_cell_angle_alpha 90
_cell_angle_beta 103.842
_cell_angle_gamma 90
_cell_formula_units_Z 4
_cell_length_a 6.6546
_cell_length_b 6.5422
_cell_length_c 10.8998
_cell_volume 460.750
_citation_journal_id_ASTM CSCMCS
_cod_data_source_file Koskenlinna_CSCMCS_1976_507.cif
_cod_data_source_block H4Mn1O5Se1
_cod_original_cell_volume 460.7499
_cod_original_formula_sum 'H4 Mn1 O5 Se1'
_cod_database_code 1536908

loop_
_symmetry_equiv_pos_as_xyz
x,y,z
-x,y+1/2,-z+1/2
-x,-y,-z
x,-y-1/2,z-1/2

loop_
_atom_site_label
_atom_site_type_symbol
_atom_site_fract_x
_atom_site_fract_y
_atom_site_fract_z
_atom_site_occupancy
_atom_site_U_iso_or_equiv
Mn1 Mn+2 0.79709 0.52467 0.37275 1 0.0
O1 O-2 0.86574 0.05738 0.07216 1 0.0
O2 O-2 0.47081 0.48867 0.35 1 0.0
Se1 Se+4 0.31516 0.68473 0.36859 1 0.0
O3 O-2 0.81613 0.22569 0.28433 1 0.0
O4 O-2 0.22477 0.15244 0.31705 1 0.0
O5 O-2 0.22453 0.36008 0.07721 1 0.0
